data_4519427
loop_
_publ_author_name
'Li, Puzhen'
'Zhang, Meng'
'Maris, Thierry'
'Zhu, X. X.'
'Wuest, James D.'

_publ_contact_author_id_orcid 0000-0001-9731-4046
_publ_section_title
;
 Probing the Relationship between Crystallization and Gelation by Using
 Ammonium Salts of Bile Acids
;
_journal_name_full 'Crystal Growth & Design'
_journal_page_first 3505
_journal_page_last 3517
_journal_paper_doi 10.1021/acs.cgd.2c00310
_journal_volume 22
_journal_year 2022
_chemical_absolute_configuration ad
_chemical_formula_moiety 'C24 H39 O5, 3.5(H2 O), C10 H18 N'
_chemical_formula_sum 'C34 H64 N O8.5'
_chemical_formula_weight 622.86
_space_group_crystal_system monoclinic
_space_group_IT_number 5
_space_group_name_Hall 'C 2y'
_space_group_name_H-M_alt 'C 1 2 1'
_atom_sites_solution_hydrogens mixed
_atom_sites_solution_primary dual
_audit_contact_author_email thierry.maris@umontreal.ca
_audit_contact_author_name 'Thierry Maris'
_audit_contact_author_phone '+1 514 340 4711 2579'
_audit_creation_date 2021-09-10
_audit_creation_method
;
FinalCif V88 by Daniel Kratzert, Freiburg 2021,
https://github.com/dkratzert/FinalCif
;
_cell_angle_alpha 90
_cell_angle_beta 113.990(3)
_cell_angle_gamma 90
_cell_formula_units_Z 4
_cell_length_a 28.0367(16)
_cell_length_b 7.5296(4)
_cell_length_c 17.7558(10)
_cell_measurement_reflns_used 2542
_cell_measurement_temperature 100
_cell_measurement_theta_max 71.148
_cell_measurement_theta_min 2.724
_cell_volume 3424.5(3)
_computing_cell_refinement
;
SAINT (2020) V8.40B; Integration Software for Single Crystal Data.
Bruker AXS Inc., Madison, WI 53719-1173.
;
_computing_data_collection
;
APEX 3 (2019) Bruker AXS Inc., Madison, WI 53719-1173.
;
_computing_data_reduction
;
SAINT (2020) V8.40B; Integration Software for Single Crystal Data.
Bruker AXS Inc., Madison, WI 53719-1173.
;
_computing_molecular_graphics 'Olex2 1.3 (Dolomanov et al., 2009)'
_computing_publication_material 'Olex2 1.3 (Dolomanov et al., 2009)'
_computing_structure_refinement 'XL  (Sheldrick, 2008)'
_computing_structure_solution 'SHELXT 2018/2 (Sheldrick, 2018)'
_diffrn_ambient_temperature 100
_diffrn_detector 'CCD area detector'
_diffrn_detector_area_resol_mean 8.3
_diffrn_detector_type 'Bruker APEX2 CCD'
_diffrn_measured_fraction_theta_full 1.000
_diffrn_measured_fraction_theta_max 0.994
_diffrn_measurement_device 'three-circle diffractometer'
_diffrn_measurement_device_type 'Bruker Smart APEX'
_diffrn_measurement_method '\w scans'
_diffrn_radiation_collimation 'Focusing mirrors'
_diffrn_radiation_monochromator 'Quazar MX Mirror Optics'
_diffrn_radiation_probe x-ray
_diffrn_radiation_type 'Cu K\a'
_diffrn_radiation_wavelength 1.54178
_diffrn_reflns_av_R_equivalents 0.0782
_diffrn_reflns_av_unetI/netI 0.0747
_diffrn_reflns_Laue_measured_fraction_full 1.000
_diffrn_reflns_Laue_measured_fraction_max 0.994
_diffrn_reflns_limit_h_max 34
_diffrn_reflns_limit_h_min -34
_diffrn_reflns_limit_k_max 8
_diffrn_reflns_limit_k_min -9
_diffrn_reflns_limit_l_max 21
_diffrn_reflns_limit_l_min -21
_diffrn_reflns_number 22267
_diffrn_reflns_theta_full 67.679
_diffrn_reflns_theta_max 71.933
_diffrn_reflns_theta_min 2.724
_diffrn_source 'Microfocus Source'
_diffrn_source_current 0.65
_diffrn_source_power 0.02912
_diffrn_source_target Cu
_diffrn_source_type 'Incoatec I\mS High Brilliance Microsource'
_diffrn_source_voltage 44.8
_exptl_absorpt_coefficient_mu 0.684
_exptl_absorpt_correction_T_max 0.5863
_exptl_absorpt_correction_T_min 0.4705
_exptl_absorpt_correction_type multi-scan
_exptl_absorpt_process_details
;
SADABS-2016/2 (Bruker,2016/2) was used for absorption correction.
wR2(int) was 0.1781 before and 0.0855 after correction.
The Ratio of minimum to maximum transmission is 0.8025.
The \l/2 correction factor is Not present.
;
_exptl_crystal_colour 'clear light colourless'
_exptl_crystal_colour_lustre clear
_exptl_crystal_colour_modifier light
_exptl_crystal_colour_primary colourless
_exptl_crystal_density_diffrn 1.208
_exptl_crystal_description Needle
_exptl_crystal_F_000 1372
_exptl_crystal_size_max 0.35
_exptl_crystal_size_mid 0.04
_exptl_crystal_size_min 0.04
_refine_diff_density_max 0.448
_refine_diff_density_min -0.390
_refine_diff_density_rms 0.054
_refine_ls_abs_structure_details
;
 Refined as an inversion twin.
;
_refine_ls_abs_structure_Flack 0.2(3)
_refine_ls_extinction_coef .
_refine_ls_extinction_method none
_refine_ls_goodness_of_fit_ref 1.034
_refine_ls_hydrogen_treatment constr
_refine_ls_matrix_type full
_refine_ls_number_parameters 542
_refine_ls_number_reflns 5990
_refine_ls_number_restraints 583
_refine_ls_restrained_S_all 1.081
_refine_ls_R_factor_all 0.0651
_refine_ls_R_factor_gt 0.0563
_refine_ls_shift/su_max 0.000
_refine_ls_shift/su_mean 0.000
_refine_ls_structure_factor_coef Fsqd
_refine_ls_weighting_details
;
w=1/[\s^2^(Fo^2^)+(0.0671P)^2^+3.1277P] where P=(Fo^2^+2Fc^2^)/3
;
_refine_ls_weighting_scheme calc
_refine_ls_wR_factor_gt 0.1396
_refine_ls_wR_factor_ref 0.1461
_reflns_Friedel_coverage 0.655
_reflns_Friedel_fraction_full 0.785
_reflns_Friedel_fraction_max 0.765
_reflns_number_gt 5305
_reflns_number_total 5990
_reflns_threshold_expression 'I > 2\s(I)'
_cod_data_source_file CA_1-AdamantylNH3_3_5H2O.cif
_cod_data_source_block zhu31
_cod_original_formula_sum 'C34 H64 N O8.50'
_cod_database_code 4519427

loop_
_space_group_symop_id
_space_group_symop_operation_xyz
1 'x, y, z'
2 '-x, y, -z'
3 'x+1/2, y+1/2, z'
4 '-x+1/2, y+1/2, -z'

loop_
_atom_site_label
_atom_site_type_symbol
_atom_site_fract_x
_atom_site_fract_y
_atom_site_fract_z
_atom_site_U_iso_or_equiv
_atom_site_adp_type
_atom_site_occupancy
_atom_site_site_symmetry_order
_atom_site_calc_flag
_atom_site_refinement_flags_posn
_atom_site_refinement_flags_adp
_atom_site_refinement_flags_occupancy
_atom_site_disorder_assembly
_atom_site_disorder_group
O1A O 0.4635(3) 0.7679(7) -0.1108(6) 0.0164(18) Uani 0.509(15) 1 d . . P A 1
H1A H 0.474023 0.695736 -0.135052 0.025 Uiso 0.509(15) 1 calc R U P A 1
C2A C 0.3910(4) 0.8708(14) -0.0853(7) 0.014(2) Uani 0.509(15) 1 d D U P A 1
H2AA H 0.413854 0.889924 -0.027776 0.017 Uiso 0.509(15) 1 calc R U P A 1
H2AB H 0.389691 0.979582 -0.115309 0.017 Uiso 0.509(15) 1 calc R U P A 1
C3A C 0.4120(4) 0.7199(10) -0.1202(6) 0.0132(18) Uani 0.509(15) 1 d D U P A 1
H3A H 0.389597 0.705256 -0.178932 0.016 Uiso 0.509(15) 1 calc R U P A 1
C4A C 0.4128(4) 0.5484(12) -0.0752(7) 0.015(2) Uani 0.509(15) 1 d D U P A 1
H4AA H 0.424657 0.453303 -0.100227 0.018 Uiso 0.509(15) 1 calc R U P A 1
H4AB H 0.437767 0.559849 -0.018431 0.018 Uiso 0.509(15) 1 calc R U P A 1
O1B O 0.4847(3) 0.7765(8) -0.0632(7) 0.0167(19) Uani 0.491(15) 1 d . . P A 2
H1B H 0.500317 0.758681 -0.013631 0.025 Uiso 0.491(15) 1 calc R U P A 2
C2B C 0.4005(4) 0.8756(15) -0.0655(8) 0.014(2) Uani 0.491(15) 1 d D U P A 2
H2BA H 0.402816 0.986033 -0.091985 0.016 Uiso 0.491(15) 1 calc R U P A 2
H2BB H 0.416624 0.894179 -0.006374 0.016 Uiso 0.491(15) 1 calc R U P A 2
C3B C 0.4304(4) 0.7305(10) -0.0888(6) 0.0130(19) Uani 0.491(15) 1 d D U P A 2
H3B H 0.414696 0.716458 -0.148830 0.016 Uiso 0.491(15) 1 calc R U P A 2
C4B C 0.4247(4) 0.5533(12) -0.0493(7) 0.013(2) Uani 0.491(15) 1 d D U P A 2
H4BA H 0.441885 0.563223 0.010218 0.016 Uiso 0.491(15) 1 calc R U P A 2
H4BB H 0.441839 0.459533 -0.066474 0.016 Uiso 0.491(15) 1 calc R U P A 2
O2 O 0.43508(9) 0.3632(5) 0.09965(17) 0.0215(6) Uani 1 1 d . . . . .
H2 H 0.449836 0.266582 0.110209 0.032 Uiso 1 1 calc R U . . .
O3 O 0.40891(9) 0.8766(4) 0.19979(14) 0.0143(5) Uani 1 1 d . . . . .
H3 H 0.419347 0.907868 0.248088 0.021 Uiso 1 1 calc R U . . .
O4 O 0.45719(14) 0.4338(6) 0.5717(2) 0.0395(8) Uani 1 1 d . . . . .
O5 O 0.47334(12) 0.6971(5) 0.63540(17) 0.0310(7) Uani 1 1 d . . . . .
C1 C 0.33989(14) 0.8246(5) -0.0927(2) 0.0178(7) Uani 1 1 d D . . . .
H1AA H 0.317281 0.818116 -0.150971 0.021 Uiso 0.509(15) 1 calc R U P A 1
H1AB H 0.327155 0.920905 -0.069596 0.021 Uiso 0.509(15) 1 calc R U P A 1
H1BC H 0.322442 0.919924 -0.077137 0.021 Uiso 0.491(15) 1 calc R U P A 2
H1BD H 0.323274 0.811974 -0.152183 0.021 Uiso 0.491(15) 1 calc R U P A 2
C5 C 0.36257(15) 0.5005(6) -0.0763(2) 0.0200(7) Uani 1 1 d D . . . .
H5A H 0.340683 0.478611 -0.134651 0.024 Uiso 0.509(15) 1 calc R U P A 1
H5B H 0.345964 0.483622 -0.136157 0.024 Uiso 0.491(15) 1 calc R U P A 2
C6 C 0.36106(14) 0.3249(5) -0.0340(2) 0.0166(7) Uani 1 1 d . . . . .
H6A H 0.325517 0.280425 -0.057181 0.020 Uiso 1 1 calc R U . . .
H6B H 0.382624 0.239146 -0.046515 0.020 Uiso 1 1 calc R U . . .
C7 C 0.37965(12) 0.3366(5) 0.0596(2) 0.0134(6) Uani 1 1 d . . . . .
H7 H 0.371138 0.224551 0.079352 0.016 Uiso 1 1 calc R U . . .
C8 C 0.35243(13) 0.4875(5) 0.08425(19) 0.0114(6) Uani 1 1 d . . . . .
H8 H 0.315241 0.457868 0.063530 0.014 Uiso 1 1 calc R U . . .
C9 C 0.35721(12) 0.6647(5) 0.04380(19) 0.0100(6) Uani 1 1 d . . . . .
H9 H 0.394598 0.688283 0.061746 0.012 Uiso 1 1 calc R U . . .
C10 C 0.33372(13) 0.6504(5) -0.05207(19) 0.0141(6) Uani 1 1 d . . . . .
C11 C 0.33452(12) 0.8203(5) 0.07501(19) 0.0121(6) Uani 1 1 d . . . . .
H11A H 0.342826 0.930415 0.054655 0.015 Uiso 1 1 calc R U . . .
H11B H 0.296806 0.809028 0.051853 0.015 Uiso 1 1 calc R U . . .
C12 C 0.35460(12) 0.8321(5) 0.16944(19) 0.0115(6) Uani 1 1 d . . . . .
H12 H 0.336016 0.927642 0.183687 0.014 Uiso 1 1 calc R U . . .
C13 C 0.34523(12) 0.6555(5) 0.20563(18) 0.0112(6) Uani 1 1 d . . . . .
C14 C 0.37270(12) 0.5080(5) 0.17718(19) 0.0124(6) Uani 1 1 d . . . . .
H14 H 0.409438 0.542961 0.196532 0.015 Uiso 1 1 calc R U . . .
C15 C 0.37128(14) 0.3448(5) 0.2279(2) 0.0179(7) Uani 1 1 d . . . . .
H15A H 0.400519 0.266491 0.236535 0.022 Uiso 1 1 calc R U . . .
H15B H 0.339025 0.279063 0.200674 0.022 Uiso 1 1 calc R U . . .
C16 C 0.37495(14) 0.4242(6) 0.3104(2) 0.0189(7) Uani 1 1 d . . . . .
H16A H 0.407416 0.388896 0.355086 0.023 Uiso 1 1 calc R U . . .
H16B H 0.346147 0.382585 0.322710 0.023 Uiso 1 1 calc R U . . .
C17 C 0.37266(12) 0.6301(5) 0.30055(19) 0.0134(6) Uani 1 1 d . . . . .
H17 H 0.408565 0.673562 0.318705 0.016 Uiso 1 1 calc R U . . .
C18 C 0.28609(13) 0.6239(5) 0.1755(2) 0.0156(7) Uani 1 1 d . . . . .
H18A H 0.270690 0.720322 0.193136 0.023 Uiso 1 1 calc R U . . .
H18B H 0.280113 0.514619 0.198085 0.023 Uiso 1 1 calc R U . . .
H18C H 0.270587 0.617183 0.116374 0.023 Uiso 1 1 calc R U . . .
C19 C 0.27490(14) 0.6099(6) -0.0874(2) 0.0220(8) Uani 1 1 d . . . . .
H19A H 0.256986 0.705175 -0.073899 0.033 Uiso 1 1 calc R U . . .
H19B H 0.269159 0.501191 -0.064032 0.033 Uiso 1 1 calc R U . . .
H19C H 0.261833 0.598052 -0.146171 0.033 Uiso 1 1 calc R U . . .
C20 C 0.34834(13) 0.7195(6) 0.3547(2) 0.0158(7) Uani 1 1 d . . . . .
H20 H 0.311846 0.680894 0.333822 0.019 Uiso 1 1 calc R U . . .
C21 C 0.34806(15) 0.9223(6) 0.3508(2) 0.0207(7) Uani 1 1 d . . . . .
H21A H 0.382870 0.964522 0.364135 0.031 Uiso 1 1 calc R U . . .
H21B H 0.335480 0.969468 0.389541 0.031 Uiso 1 1 calc R U . . .
H21C H 0.325636 0.960378 0.296166 0.031 Uiso 1 1 calc R U . . .
C22 C 0.37525(13) 0.6556(6) 0.4453(2) 0.0179(7) Uani 1 1 d . . . . .
H22A H 0.358435 0.713143 0.476945 0.022 Uiso 1 1 calc R U . . .
H22B H 0.369584 0.528834 0.446741 0.022 Uiso 1 1 calc R U . . .
C23 C 0.43399(14) 0.6917(6) 0.4875(2) 0.0234(8) Uani 1 1 d . . . . .
H23A H 0.450959 0.646901 0.453394 0.028 Uiso 1 1 calc R U . . .
H23B H 0.440096 0.818688 0.494120 0.028 Uiso 1 1 calc R U . . .
C24 C 0.45708(15) 0.6017(6) 0.5716(2) 0.0250(8) Uani 1 1 d . . . . .
O1W O 0.51674(12) 0.5709(5) 0.21372(17) 0.0283(6) Uani 1 1 d G . . . .
H1WA H 0.514086 0.632265 0.251996 0.042 Uiso 1 1 d G U . . .
H1WB H 0.485856 0.566373 0.176484 0.042 Uiso 1 1 d G U . . .
O2W O 0.52104(10) 0.0347(5) 0.8529(2) 0.0265(6) Uani 1 1 d G . . . .
H2WA H 0.545111 -0.021308 0.845602 0.040 Uiso 1 1 d G U . . .
H2WB H 0.503947 -0.045314 0.865017 0.040 Uiso 1 1 d G U . . .
O3W O 0.500000 0.1969(7) 0.500000 0.0382(11) Uani 1 2 d GS T P . .
H3WA H 0.528291 0.188409 0.542930 0.057 Uiso 0.5 1 d G U P . .
H3WB H 0.483384 0.267284 0.517600 0.057 Uiso 0.5 1 d G U P . .
O4W O 0.47713(10) 0.0064(5) 0.34966(15) 0.0220(5) Uani 1 1 d G . . . .
H4WA H 0.494423 -0.089659 0.363357 0.033 Uiso 1 1 d G U . . .
H4WB H 0.482381 0.056808 0.395223 0.033 Uiso 1 1 d G U . . .
N1 N 0.45448(13) 0.2405(7) 0.6972(2) 0.0353(9) Uani 1 1 d . . . . .
H1BF H 0.457651 0.290491 0.654097 0.042 Uiso 0.559(4) 1 calc R U P B -1
H1BG H 0.477857 0.153721 0.716932 0.042 Uiso 0.559(4) 1 calc R U P B -1
H1BH H 0.459917 0.321777 0.736256 0.042 Uiso 0.559(4) 1 calc R U P B -1
H1AC H 0.460820 0.321563 0.666015 0.042 Uiso 0.441(4) 1 calc R U P B -2
H1AD H 0.465586 0.134819 0.688604 0.042 Uiso 0.441(4) 1 calc R U P B -2
H1AE H 0.471188 0.269901 0.750107 0.042 Uiso 0.441(4) 1 calc R U P B -2
C1D C 0.3996(3) 0.1639(10) 0.6705(4) 0.0254(8) Uani 0.559(4) 1 d D U P B -1
C2D C 0.3983(2) -0.0018(11) 0.7207(4) 0.0276(10) Uani 0.559(4) 1 d D U P B -1
H2DA H 0.415104 0.024143 0.779149 0.033 Uiso 0.559(4) 1 calc R U P B -1
H2DB H 0.417131 -0.098408 0.708803 0.033 Uiso 0.559(4) 1 calc R U P B -1
C3D C 0.3411(3) -0.0563(10) 0.6973(4) 0.0307(9) Uani 0.559(4) 1 d D U P B -1
H3D H 0.339832 -0.160614 0.729454 0.037 Uiso 0.559(4) 1 calc R U P B -1
C4D C 0.3126(3) 0.0928(10) 0.7146(5) 0.0335(10) Uani 0.559(4) 1 d D U P B -1
H4DA H 0.328175 0.118348 0.773233 0.040 Uiso 0.559(4) 1 calc R U P B -1
H4DB H 0.276635 0.057800 0.699996 0.040 Uiso 0.559(4) 1 calc R U P B -1
C5D C 0.3136(3) 0.2610(11) 0.6670(4) 0.0324(9) Uani 0.559(4) 1 d D U P B -1
H5D H 0.294657 0.357220 0.680029 0.039 Uiso 0.559(4) 1 calc R U P B -1
C6D C 0.2880(3) 0.2176(11) 0.5740(4) 0.0318(10) Uani 0.559(4) 1 d D U P B -1
H6DA H 0.251747 0.184836 0.558228 0.038 Uiso 0.559(4) 1 calc R U P B -1
H6DB H 0.289114 0.321205 0.542301 0.038 Uiso 0.559(4) 1 calc R U P B -1
C7D C 0.3176(2) 0.0639(9) 0.5563(4) 0.0269(8) Uani 0.559(4) 1 d D U P B -1
H7D H 0.301530 0.036414 0.497289 0.032 Uiso 0.559(4) 1 calc R U P B -1
C8D C 0.3753(2) 0.1119(11) 0.5810(4) 0.0240(9) Uani 0.559(4) 1 d D U P B -1
H8DA H 0.393752 0.010772 0.571820 0.029 Uiso 0.559(4) 1 calc R U P B -1
H8DB H 0.377985 0.209646 0.547301 0.029 Uiso 0.559(4) 1 calc R U P B -1
C9D C 0.3712(2) 0.3152(10) 0.6904(4) 0.0289(8) Uani 0.559(4) 1 d D U P B -1
H9DA H 0.372555 0.420258 0.659739 0.035 Uiso 0.559(4) 1 calc R U P B -1
H9DB H 0.387835 0.342624 0.748730 0.035 Uiso 0.559(4) 1 calc R U P B -1
C10D C 0.3149(3) -0.0999(10) 0.6050(4) 0.0314(9) Uani 0.559(4) 1 d D U P B -1
H10A H 0.332734 -0.198608 0.592470 0.038 Uiso 0.559(4) 1 calc R U P B -1
H10B H 0.278802 -0.133447 0.589949 0.038 Uiso 0.559(4) 1 calc R U P B -1
C1C C 0.3968(3) 0.2322(11) 0.6753(5) 0.0248(9) Uani 0.441(4) 1 d D U P B -2
C2C C 0.3814(3) 0.0638(12) 0.6214(6) 0.0290(9) Uani 0.441(4) 1 d D U P B -2
H2CA H 0.400702 -0.037785 0.652473 0.035 Uiso 0.441(4) 1 calc R U P B -2
H2CB H 0.389220 0.078643 0.573365 0.035 Uiso 0.441(4) 1 calc R U P B -2
C3C C 0.3223(3) 0.0343(13) 0.5945(6) 0.0332(9) Uani 0.441(4) 1 d D U P B -2
H3C H 0.311377 -0.070083 0.558585 0.040 Uiso 0.441(4) 1 calc R U P B -2
C4C C 0.3121(4) 0.0023(13) 0.6690(5) 0.0341(10) Uani 0.441(4) 1 d D U P B -2
H4CA H 0.331672 -0.100979 0.698051 0.041 Uiso 0.441(4) 1 calc R U P B -2
H4CB H 0.275302 -0.021962 0.652785 0.041 Uiso 0.441(4) 1 calc R U P B -2
C5C C 0.3280(3) 0.1634(11) 0.7264(5) 0.0310(10) Uani 0.441(4) 1 d D U P B -2
H5C H 0.321469 0.139160 0.775669 0.037 Uiso 0.441(4) 1 calc R U P B -2
C6C C 0.2964(3) 0.3277(13) 0.6812(5) 0.0293(11) Uani 0.441(4) 1 d D U P B -2
H6CA H 0.259400 0.307585 0.665090 0.035 Uiso 0.441(4) 1 calc R U P B -2
H6CB H 0.306786 0.430978 0.716862 0.035 Uiso 0.441(4) 1 calc R U P B -2
C7C C 0.3079(3) 0.3572(12) 0.6049(5) 0.0279(9) Uani 0.441(4) 1 d D U P B -2
H7C H 0.288207 0.461194 0.575055 0.033 Uiso 0.441(4) 1 calc R U P B -2
C8C C 0.3665(3) 0.3935(11) 0.6315(5) 0.0252(10) Uani 0.441(4) 1 d D U P B -2
H8CA H 0.373543 0.419215 0.583477 0.030 Uiso 0.441(4) 1 calc R U P B -2
H8CB H 0.376906 0.495560 0.667930 0.030 Uiso 0.441(4) 1 calc R U P B -2
C9C C 0.3870(3) 0.1966(15) 0.7516(5) 0.0278(9) Uani 0.441(4) 1 d D U P B -2
H9CA H 0.398299 0.297712 0.788495 0.033 Uiso 0.441(4) 1 calc R U P B -2
H9CB H 0.406819 0.093522 0.780255 0.033 Uiso 0.441(4) 1 calc R U P B -2
C10C C 0.2924(4) 0.1978(11) 0.5469(5) 0.0300(11) Uani 0.441(4) 1 d D U P B -2
H10C H 0.300908 0.220055 0.499970 0.036 Uiso 0.441(4) 1 calc R U P B -2
H10D H 0.255089 0.177429 0.526713 0.036 Uiso 0.441(4) 1 calc R U P B -2

loop_
_atom_site_aniso_label
_atom_site_aniso_U_11
_atom_site_aniso_U_22
_atom_site_aniso_U_33
_atom_site_aniso_U_23
_atom_site_aniso_U_13
_atom_site_aniso_U_12
O1A 0.013(3) 0.019(3) 0.019(5) -0.002(2) 0.008(3) 0.0003(19)
C2A 0.019(3) 0.014(3) 0.011(3) 0.003(2) 0.008(2) 0.002(2)
C3A 0.013(3) 0.015(3) 0.013(3) -0.0004(19) 0.006(2) 0.0006(19)
C4A 0.017(3) 0.015(3) 0.014(3) -0.002(2) 0.008(2) 0.002(2)
O1B 0.014(3) 0.020(3) 0.020(5) 0.005(2) 0.010(4) 0.001(2)
C2B 0.017(3) 0.015(3) 0.012(3) 0.001(2) 0.010(2) 0.002(2)
C3B 0.012(3) 0.014(3) 0.014(3) 0.0000(19) 0.006(2) 0.0001(19)
C4B 0.016(3) 0.013(3) 0.012(3) 0.001(2) 0.008(2) 0.003(2)
O2 0.0140(11) 0.0154(13) 0.0293(13) -0.0075(10) 0.0030(10) 0.0034(9)
O3 0.0172(11) 0.0151(12) 0.0114(10) -0.0038(9) 0.0066(9) -0.0070(9)
O4 0.0462(19) 0.0283(18) 0.0366(17) 0.0155(13) 0.0092(14) -0.0055(14)
O5 0.0364(15) 0.0318(17) 0.0194(13) 0.0085(12) 0.0057(11) -0.0109(13)
C1 0.0312(19) 0.0116(17) 0.0136(14) 0.0024(13) 0.0123(13) 0.0054(14)
C5 0.034(2) 0.0109(17) 0.0196(16) -0.0017(13) 0.0150(15) 0.0035(14)
C6 0.0233(16) 0.0076(16) 0.0188(16) -0.0060(13) 0.0084(13) -0.0023(13)
C7 0.0130(14) 0.0088(15) 0.0166(15) 0.0011(12) 0.0042(12) -0.0006(12)
C8 0.0136(14) 0.0078(16) 0.0134(14) 0.0001(11) 0.0062(11) -0.0007(11)
C9 0.0112(13) 0.0064(15) 0.0130(14) -0.0010(11) 0.0056(11) -0.0011(11)
C10 0.0199(16) 0.0107(16) 0.0139(15) -0.0001(12) 0.0091(12) 0.0011(13)
C11 0.0187(15) 0.0075(15) 0.0124(14) 0.0007(11) 0.0086(12) 0.0014(12)
C12 0.0148(14) 0.0086(16) 0.0128(14) -0.0009(12) 0.0072(11) -0.0026(12)
C13 0.0129(14) 0.0101(16) 0.0119(14) 0.0002(12) 0.0063(11) -0.0015(12)
C14 0.0158(14) 0.0096(16) 0.0129(14) 0.0010(12) 0.0071(12) 0.0006(12)
C15 0.0228(16) 0.0113(17) 0.0203(16) 0.0037(13) 0.0094(13) 0.0018(13)
C16 0.0250(18) 0.0158(18) 0.0155(16) 0.0051(13) 0.0078(13) 0.0016(14)
C17 0.0138(14) 0.0142(17) 0.0142(15) 0.0021(12) 0.0078(12) -0.0010(12)
C18 0.0139(15) 0.0160(17) 0.0181(15) 0.0024(13) 0.0077(12) -0.0013(13)
C19 0.0214(17) 0.0190(19) 0.0176(16) -0.0029(13) -0.0004(13) 0.0000(14)
C20 0.0153(14) 0.0217(19) 0.0141(15) 0.0018(13) 0.0097(12) -0.0004(13)
C21 0.0265(18) 0.0210(19) 0.0186(17) 0.0016(14) 0.0134(14) 0.0045(15)
C22 0.0169(16) 0.026(2) 0.0134(15) 0.0022(14) 0.0083(13) -0.0019(14)
C23 0.0220(17) 0.029(2) 0.0152(16) 0.0087(15) 0.0036(13) -0.0071(15)
C24 0.0201(17) 0.025(2) 0.0255(19) 0.0116(15) 0.0050(15) -0.0054(15)
O1W 0.0345(14) 0.0368(18) 0.0191(12) 0.0068(11) 0.0165(11) 0.0109(13)
O2W 0.0223(12) 0.0154(14) 0.0501(17) -0.0097(12) 0.0233(12) -0.0039(11)
O3W 0.063(3) 0.017(2) 0.0215(19) 0.000 0.0034(19) 0.000
O4W 0.0249(13) 0.0242(14) 0.0172(11) -0.0064(10) 0.0089(10) -0.0062(11)
N1 0.0192(16) 0.064(3) 0.0243(16) 0.0115(17) 0.0106(13) -0.0050(16)
C1D 0.0188(13) 0.0381(18) 0.0229(14) 0.0049(14) 0.0122(12) 0.0021(14)
C2D 0.0207(16) 0.038(2) 0.0250(17) 0.0064(17) 0.0106(14) 0.0019(16)
C3D 0.0226(16) 0.0408(19) 0.0282(17) 0.0069(16) 0.0100(14) -0.0008(15)
C4D 0.0243(16) 0.0415(19) 0.0309(16) 0.0059(16) 0.0074(15) 0.0004(16)
C5D 0.0239(15) 0.0406(17) 0.0308(15) 0.0040(14) 0.0092(13) 0.0038(13)
C6D 0.0225(15) 0.0415(17) 0.0301(17) 0.0040(16) 0.0094(14) 0.0023(14)
C7D 0.0202(14) 0.0390(17) 0.0237(15) 0.0047(15) 0.0112(13) -0.0005(13)
C8D 0.0187(16) 0.036(2) 0.0204(17) 0.0043(17) 0.0115(15) 0.0013(16)
C9D 0.0230(14) 0.0378(18) 0.0272(15) 0.0044(15) 0.0115(13) 0.0029(14)
C10D 0.0229(15) 0.0410(18) 0.0297(17) 0.0060(16) 0.0100(14) -0.0020(15)
C1C 0.0188(15) 0.0359(19) 0.0235(15) 0.0059(16) 0.0126(13) 0.0015(15)
C2C 0.0216(15) 0.0382(18) 0.0273(16) 0.0027(16) 0.0099(14) 0.0014(15)
C3C 0.0240(14) 0.0408(17) 0.0320(16) 0.0033(15) 0.0085(14) 0.0001(14)
C4C 0.0242(16) 0.0414(18) 0.0341(16) 0.0067(16) 0.0092(14) -0.0007(15)
C5C 0.0221(16) 0.0411(19) 0.0302(15) 0.0069(16) 0.0109(14) 0.0015(15)
C6C 0.0203(18) 0.041(2) 0.0289(18) 0.0039(18) 0.0128(16) 0.0047(17)
C7C 0.0193(15) 0.0383(18) 0.0272(16) 0.0038(15) 0.0107(14) 0.0034(15)
C8C 0.0189(17) 0.034(2) 0.0244(17) 0.0049(17) 0.0109(15) 0.0021(17)
C9C 0.0206(15) 0.0392(18) 0.0261(15) 0.0074(15) 0.0119(13) 0.0022(15)
C10C 0.0218(16) 0.0412(19) 0.0274(18) 0.0012(18) 0.0102(16) 0.0011(16)

loop_
_atom_type_symbol
_atom_type_description
_atom_type_scat_dispersion_real
_atom_type_scat_dispersion_imag
_atom_type_scat_source
C C 0.0181 0.0091 'International Tables Vol C Tables 4.2.6.8 and 6.1.1.4'
H H 0.0000 0.0000 'International Tables Vol C Tables 4.2.6.8 and 6.1.1.4'
N N 0.0311 0.0180 'International Tables Vol C Tables 4.2.6.8 and 6.1.1.4'
O O 0.0492 0.0322 'International Tables Vol C Tables 4.2.6.8 and 6.1.1.4'

loop_
_geom_angle_atom_site_label_1
_geom_angle_atom_site_label_2
_geom_angle_atom_site_label_3
_geom_angle
_geom_angle_site_symmetry_1
_geom_angle_site_symmetry_3
C3A O1A H1A 109.5 . .
H2AA C2A H2AB 108.3 . .
C3A C2A H2AA 110.0 . .
C3A C2A H2AB 110.0 . .
C1 C2A H2AA 110.0 . .
C1 C2A H2AB 110.0 . .
C1 C2A C3A 108.6(8) . .
O1A C3A C2A 107.5(7) . .
O1A C3A H3A 109.4 . .
O1A C3A C4A 110.8(7) . .
C2A C3A H3A 109.4 . .
C4A C3A C2A 110.3(7) . .
C4A C3A H3A 109.4 . .
C3A C4A H4AA 108.8 . .
C3A C4A H4AB 108.8 . .
H4AA C4A H4AB 107.7 . .
C5 C4A C3A 113.6(7) . .
C5 C4A H4AA 108.8 . .
C5 C4A H4AB 108.8 . .
C3B O1B H1B 109.5 . .
H2BA C2B H2BB 107.9 . .
C3B C2B H2BA 109.2 . .
C3B C2B H2BB 109.2 . .
C3B C2B C1 112.0(7) . .
C1 C2B H2BA 109.2 . .
C1 C2B H2BB 109.2 . .
O1B C3B C2B 111.5(7) . .
O1B C3B H3B 108.5 . .
O1B C3B C4B 110.8(7) . .
C2B C3B H3B 108.5 . .
C2B C3B C4B 109.0(7) . .
C4B C3B H3B 108.5 . .
C3B C4B H4BA 109.3 . .
C3B C4B H4BB 109.3 . .
C3B C4B C5 111.5(7) . .
H4BA C4B H4BB 108.0 . .
C5 C4B H4BA 109.3 . .
C5 C4B H4BB 109.3 . .
C7 O2 H2 109.5 . .
C12 O3 H3 109.5 . .
C2A C1 H1AA 107.9 . .
C2A C1 H1AB 107.9 . .
C2A C1 C10 117.6(5) . .
C2B C1 H1BC 109.3 . .
C2B C1 H1BD 109.3 . .
H1AA C1 H1AB 107.2 . .
H1BC C1 H1BD 108.0 . .
C10 C1 C2B 111.6(5) . .
C10 C1 H1AA 107.9 . .
C10 C1 H1AB 107.9 . .
C10 C1 H1BC 109.3 . .
C10 C1 H1BD 109.3 . .
C4A C5 H5A 104.1 . .
C4A C5 C6 115.5(5) . .
C4A C5 C10 115.5(4) . .
C4B C5 H5B 108.9 . .
C6 C5 C4B 107.5(4) . .
C6 C5 H5A 104.1 . .
C6 C5 H5B 108.9 . .
C6 C5 C10 111.8(3) . .
C10 C5 C4B 110.6(4) . .
C10 C5 H5A 104.1 . .
C10 C5 H5B 108.9 . .
C5 C6 H6A 108.6 . .
C5 C6 H6B 108.6 . .
H6A C6 H6B 107.6 . .
C7 C6 C5 114.7(3) . .
C7 C6 H6A 108.6 . .
C7 C6 H6B 108.6 . .
O2 C7 C6 111.6(3) . .
O2 C7 H7 108.3 . .
O2 C7 C8 108.7(3) . .
C6 C7 H7 108.3 . .
C6 C7 C8 111.4(3) . .
C8 C7 H7 108.3 . .
C7 C8 H8 107.6 . .
C7 C8 C9 111.1(3) . .
C9 C8 H8 107.6 . .
C14 C8 C7 112.1(3) . .
C14 C8 H8 107.6 . .
C14 C8 C9 110.6(3) . .
C8 C9 H9 106.8 . .
C8 C9 C10 111.7(3) . .
C10 C9 H9 106.8 . .
C11 C9 C8 111.3(2) . .
C11 C9 H9 106.8 . .
C11 C9 C10 113.1(3) . .
C1 C10 C5 108.7(3) . .
C1 C10 C9 112.0(3) . .
C5 C10 C9 108.5(3) . .
C19 C10 C1 106.5(3) . .
C19 C10 C5 109.7(3) . .
C19 C10 C9 111.4(3) . .
C9 C11 H11A 108.6 . .
C9 C11 H11B 108.6 . .
H11A C11 H11B 107.6 . .
C12 C11 C9 114.5(3) . .
C12 C11 H11A 108.6 . .
C12 C11 H11B 108.6 . .
O3 C12 C11 106.6(2) . .
O3 C12 H12 109.0 . .
O3 C12 C13 112.3(3) . .
C11 C12 H12 109.0 . .
C11 C12 C13 110.8(3) . .
C13 C12 H12 109.0 . .
C12 C13 C14 106.9(2) . .
C12 C13 C17 117.7(3) . .
C14 C13 C17 100.0(2) . .
C18 C13 C12 109.2(3) . .
C18 C13 C14 112.6(3) . .
C18 C13 C17 110.3(3) . .
C8 C14 C13 114.3(3) . .
C8 C14 H14 106.5 . .
C8 C14 C15 118.0(3) . .
C13 C14 H14 106.5 . .
C15 C14 C13 104.4(3) . .
C15 C14 H14 106.5 . .
C14 C15 H15A 111.0 . .
C14 C15 H15B 111.0 . .
C14 C15 C16 103.8(3) . .
H15A C15 H15B 109.0 . .
C16 C15 H15A 111.0 . .
C16 C15 H15B 111.0 . .
C15 C16 H16A 110.3 . .
C15 C16 H16B 110.3 . .
C15 C16 C17 107.1(3) . .
H16A C16 H16B 108.6 . .
C17 C16 H16A 110.3 . .
C17 C16 H16B 110.3 . .
C13 C17 C16 103.0(3) . .
C13 C17 H17 107.8 . .
C16 C17 H17 107.8 . .
C20 C17 C13 118.3(3) . .
C20 C17 C16 111.9(3) . .
C20 C17 H17 107.8 . .
C13 C18 H18A 109.5 . .
C13 C18 H18B 109.5 . .
C13 C18 H18C 109.5 . .
H18A C18 H18B 109.5 . .
H18A C18 H18C 109.5 . .
H18B C18 H18C 109.5 . .
C10 C19 H19A 109.5 . .
C10 C19 H19B 109.5 . .
C10 C19 H19C 109.5 . .
H19A C19 H19B 109.5 . .
H19A C19 H19C 109.5 . .
H19B C19 H19C 109.5 . .
C17 C20 H20 107.1 . .
C17 C20 C22 111.1(3) . .
C21 C20 C17 113.8(3) . .
C21 C20 H20 107.1 . .
C21 C20 C22 110.4(3) . .
C22 C20 H20 107.1 . .
C20 C21 H21A 109.5 . .
C20 C21 H21B 109.5 . .
C20 C21 H21C 109.5 . .
H21A C21 H21B 109.5 . .
H21A C21 H21C 109.5 . .
H21B C21 H21C 109.5 . .
C20 C22 H22A 108.5 . .
C20 C22 H22B 108.5 . .
H22A C22 H22B 107.5 . .
C23 C22 C20 115.2(3) . .
C23 C22 H22A 108.5 . .
C23 C22 H22B 108.5 . .
C22 C23 H23A 109.6 . .
C22 C23 H23B 109.6 . .
H23A C23 H23B 108.1 . .
C24 C23 C22 110.2(3) . .
C24 C23 H23A 109.6 . .
C24 C23 H23B 109.6 . .
O4 C24 C23 116.5(4) . .
O5 C24 O4 124.6(4) . .
O5 C24 C23 118.8(4) . .
H1WA O1W H1WB 104.5 . .
H2WA O2W H2WB 104.5 . .
H3WA O3W H3WA 171.4 . 2_656
H3WA O3W H3WB 85.7 . 2_656
H3WA O3W H3WB 99.8 2_656 2_656
H3WA O3W H3WB 99.8 . .
H3WB O3W H3WA 85.7 . 2_656
H3WB O3W H3WB 102.3 . 2_656
H4WA O4W H4WB 104.5 . .
H1BF N1 H1BG 109.5 . .
H1BF N1 H1BH 109.5 . .
H1BG N1 H1BH 109.5 . .
H1AC N1 H1AD 109.5 . .
H1AC N1 H1AE 109.5 . .
H1AD N1 H1AE 109.5 . .
C1D N1 H1BF 109.5 . .
C1D N1 H1BG 109.5 . .
C1D N1 H1BH 109.5 . .
C1C N1 H1AC 109.5 . .
C1C N1 H1AD 109.5 . .
C1C N1 H1AE 109.5 . .
N1 C1D C2D 112.5(5) . .
C8D C1D N1 113.0(5) . .
C8D C1D C2D 107.0(6) . .
C8D C1D C9D 112.8(6) . .
C9D C1D N1 101.7(5) . .
C9D C1D C2D 109.8(6) . .
C1D C2D H2DA 109.9 . .
C1D C2D H2DB 109.9 . .
C1D C2D C3D 109.0(6) . .
H2DA C2D H2DB 108.3 . .
C3D C2D H2DA 109.9 . .
C3D C2D H2DB 109.9 . .
C2D C3D H3D 109.7 . .
C4D C3D C2D 109.4(6) . .
C4D C3D H3D 109.7 . .
C4D C3D C10D 108.7(6) . .
C10D C3D C2D 109.7(6) . .
C10D C3D H3D 109.7 . .
C3D C4D H4DA 109.1 . .
C3D C4D H4DB 109.1 . .
C3D C4D C5D 112.3(7) . .
H4DA C4D H4DB 107.9 . .
C5D C4D H4DA 109.1 . .
C5D C4D H4DB 109.1 . .
C4D C5D H5D 110.4 . .
C4D C5D C6D 108.1(7) . .
C4D C5D C9D 108.7(6) . .
C6D C5D H5D 110.4 . .
C6D C5D C9D 108.9(6) . .
C9D C5D H5D 110.4 . .
C5D C6D H6DA 109.9 . .
C5D C6D H6DB 109.9 . .
H6DA C6D H6DB 108.3 . .
C7D C6D C5D 108.9(6) . .
C7D C6D H6DA 109.9 . .
C7D C6D H6DB 109.9 . .
C6D C7D H7D 109.1 . .
C6D C7D C8D 111.1(6) . .
C8D C7D H7D 109.1 . .
C10D C7D C6D 109.8(6) . .
C10D C7D H7D 109.1 . .
C10D C7D C8D 108.5(6) . .
C1D C8D C7D 109.4(5) . .
C1D C8D H8DA 109.8 . .
C1D C8D H8DB 109.8 . .
C7D C8D H8DA 109.8 . .
C7D C8D H8DB 109.8 . .
H8DA C8D H8DB 108.2 . .
C1D C9D C5D 109.3(6) . .
C1D C9D H9DA 109.8 . .
C1D C9D H9DB 109.8 . .
C5D C9D H9DA 109.8 . .
C5D C9D H9DB 109.8 . .
H9DA C9D H9DB 108.3 . .
C3D C10D H10A 110.0 . .
C3D C10D H10B 110.0 . .
C7D C10D C3D 108.6(6) . .
C7D C10D H10A 110.0 . .
C7D C10D H10B 110.0 . .
H10A C10D H10B 108.3 . .
N1 C1C C2C 101.3(6) . .
N1 C1C C8C 115.0(6) . .
N1 C1C C9C 110.1(6) . .
C8C C1C C2C 112.7(7) . .
C8C C1C C9C 109.6(7) . .
C9C C1C C2C 107.6(7) . .
C1C C2C H2CA 110.1 . .
C1C C2C H2CB 110.1 . .
C1C C2C C3C 107.8(7) . .
H2CA C2C H2CB 108.5 . .
C3C C2C H2CA 110.1 . .
C3C C2C H2CB 110.1 . .
C2C C3C H3C 109.2 . .
C4C C3C C2C 108.6(7) . .
C4C C3C H3C 109.2 . .
C4C C3C C10C 111.3(8) . .
C10C C3C C2C 109.4(8) . .
C10C C3C H3C 109.2 . .
C3C C4C H4CA 109.5 . .
C3C C4C H4CB 109.5 . .
C3C C4C C5C 110.9(8) . .
H4CA C4C H4CB 108.0 . .
C5C C4C H4CA 109.5 . .
C5C C4C H4CB 109.5 . .
C4C C5C H5C 109.8 . .
C4C C5C C6C 109.8(7) . .
C4C C5C C9C 107.9(7) . .
C6C C5C H5C 109.8 . .
C6C C5C C9C 109.8(7) . .
C9C C5C H5C 109.8 . .
C5C C6C H6CA 110.3 . .
C5C C6C H6CB 110.3 . .
H6CA C6C H6CB 108.5 . .
C7C C6C C5C 107.2(7) . .
C7C C6C H6CA 110.3 . .
C7C C6C H6CB 110.3 . .
C6C C7C H7C 108.7 . .
C6C C7C C8C 109.7(6) . .
C8C C7C H7C 108.7 . .
C10C C7C C6C 112.3(8) . .
C10C C7C H7C 108.7 . .
C10C C7C C8C 108.8(7) . .
C1C C8C C7C 108.9(7) . .
C1C C8C H8CA 109.9 . .
C1C C8C H8CB 109.9 . .
C7C C8C H8CA 109.9 . .
C7C C8C H8CB 109.9 . .
H8CA C8C H8CB 108.3 . .
C1C C9C C5C 109.5(7) . .
C1C C9C H9CA 109.8 . .
C1C C9C H9CB 109.8 . .
C5C C9C H9CA 109.8 . .
C5C C9C H9CB 109.8 . .
H9CA C9C H9CB 108.2 . .
C3C C10C H10C 110.0 . .
C3C C10C H10D 110.0 . .
C7C C10C C3C 108.5(7) . .
C7C C10C H10C 110.0 . .
C7C C10C H10D 110.0 . .
H10C C10C H10D 108.4 . .

loop_
_geom_bond_atom_site_label_1
_geom_bond_atom_site_label_2
_geom_bond_distance
_geom_bond_site_symmetry_2
O1A H1A 0.8200 .
O1A C3A 1.431(9) .
C2A H2AA 0.9700 .
C2A H2AB 0.9700 .
C2A C3A 1.522(11) .
C2A C1 1.428(10) .
C3A H3A 0.9800 .
C3A C4A 1.513(10) .
C4A H4AA 0.9700 .
C4A H4AB 0.9700 .
C4A C5 1.446(9) .
O1B H1B 0.8200 .
O1B C3B 1.443(10) .
C2B H2BA 0.9700 .
C2B H2BB 0.9700 .
C2B C3B 1.532(11) .
C2B C1 1.613(10) .
C3B H3B 0.9800 .
C3B C4B 1.545(10) .
C4B H4BA 0.9700 .
C4B H4BB 0.9700 .
C4B C5 1.657(10) .
O2 H2 0.8200 .
O2 C7 1.436(4) .
O3 H3 0.8200 .
O3 C12 1.433(4) .
O4 C24 1.264(6) .
O5 C24 1.260(6) .
C1 H1AA 0.9700 .
C1 H1AB 0.9700 .
C1 H1BC 0.9700 .
C1 H1BD 0.9700 .
C1 C10 1.541(5) .
C5 H5A 0.9800 .
C5 H5B 0.9800 .
C5 C6 1.530(5) .
C5 C10 1.548(5) .
C6 H6A 0.9700 .
C6 H6B 0.9700 .
C6 C7 1.528(4) .
C7 H7 0.9800 .
C7 C8 1.529(4) .
C8 H8 0.9800 .
C8 C9 1.546(4) .
C8 C14 1.519(4) .
C9 H9 0.9800 .
C9 C10 1.559(4) .
C9 C11 1.540(4) .
C10 C19 1.538(5) .
C11 H11A 0.9700 .
C11 H11B 0.9700 .
C11 C12 1.539(4) .
C12 H12 0.9800 .
C12 C13 1.545(4) .
C13 C14 1.549(4) .
C13 C17 1.554(4) .
C13 C18 1.540(4) .
C14 H14 0.9800 .
C14 C15 1.533(5) .
C15 H15A 0.9700 .
C15 H15B 0.9700 .
C15 C16 1.548(5) .
C16 H16A 0.9700 .
C16 H16B 0.9700 .
C16 C17 1.559(5) .
C17 H17 0.9800 .
C17 C20 1.541(4) .
C18 H18A 0.9600 .
C18 H18B 0.9600 .
C18 H18C 0.9600 .
C19 H19A 0.9600 .
C19 H19B 0.9600 .
C19 H19C 0.9600 .
C20 H20 0.9800 .
C20 C21 1.529(5) .
C20 C22 1.550(4) .
C21 H21A 0.9600 .
C21 H21B 0.9600 .
C21 H21C 0.9600 .
C22 H22A 0.9700 .
C22 H22B 0.9700 .
C22 C23 1.531(5) .
C23 H23A 0.9700 .
C23 H23B 0.9700 .
C23 C24 1.524(5) .
O1W H1WA 0.8498 .
O1W H1WB 0.8501 .
O2W H2WA 0.8492 .
O2W H2WB 0.8506 .
O3W H3WA 0.8501 .
O3W H3WA 0.85(2) 2_656
O3W H3WB 0.84(14) 2_656
O3W H3WB 0.8449 .
O4W H4WA 0.8496 .
O4W H4WB 0.8505 .
N1 H1BF 0.8900 .
N1 H1BG 0.8900 .
N1 H1BH 0.8900 .
N1 H1AC 0.8900 .
N1 H1AD 0.8900 .
N1 H1AE 0.8900 .
N1 C1D 1.527(7) .
N1 C1C 1.502(9) .
C1D C2D 1.541(9) .
C1D C8D 1.506(7) .
C1D C9D 1.511(7) .
C2D H2DA 0.9700 .
C2D H2DB 0.9700 .
C2D C3D 1.542(7) .
C3D H3D 0.9800 .
C3D C4D 1.481(10) .
C3D C10D 1.535(8) .
C4D H4DA 0.9700 .
C4D H4DB 0.9700 .
C4D C5D 1.529(9) .
C5D H5D 0.9800 .
C5D C6D 1.544(8) .
C5D C9D 1.549(7) .
C6D H6DA 0.9700 .
C6D H6DB 0.9700 .
C6D C7D 1.530(7) .
C7D H7D 0.9800 .
C7D C8D 1.537(6) .
C7D C10D 1.525(8) .
C8D H8DA 0.9700 .
C8D H8DB 0.9700 .
C9D H9DA 0.9700 .
C9D H9DB 0.9700 .
C10D H10A 0.9700 .
C10D H10B 0.9700 .
C1C C2C 1.541(9) .
C1C C8C 1.506(7) .
C1C C9C 1.511(7) .
C2C H2CA 0.9700 .
C2C H2CB 0.9700 .
C2C C3C 1.542(7) .
C3C H3C 0.9800 .
C3C C4C 1.481(10) .
C3C C10C 1.535(8) .
C4C H4CA 0.9700 .
C4C H4CB 0.9700 .
C4C C5C 1.530(9) .
C5C H5C 0.9800 .
C5C C6C 1.543(8) .
C5C C9C 1.549(7) .
C6C H6CA 0.9700 .
C6C H6CB 0.9700 .
C6C C7C 1.530(7) .
C7C H7C 0.9800 .
C7C C8C 1.538(6) .
C7C C10C 1.526(8) .
C8C H8CA 0.9700 .
C8C H8CB 0.9700 .
C9C H9CA 0.9700 .
C9C H9CB 0.9700 .
C10C H10C 0.9700 .
C10C H10D 0.9700 .

loop_
_geom_hbond_atom_site_label_D
_geom_hbond_atom_site_label_H
_geom_hbond_atom_site_label_A
_geom_hbond_distance_DH
_geom_hbond_distance_HA
_geom_hbond_distance_DA
_geom_hbond_angle_DHA
_geom_hbond_site_symmetry_A
_geom_hbond_publ_flag
O1A H1A O1W 0.82 1.79 2.584(7) 163.1 2_655 yes
O2 H2 O2W 0.82 1.93 2.738(4) 170.6 2_656 yes
O3 H3 O4W 0.82 2.01 2.749(3) 149.1 1_565 yes
O1W H1WA O5 0.85 1.95 2.748(4) 156.9 2_656 yes
O1W H1WB O2 0.85 2.16 2.832(4) 136.2 . yes
O2W H2WA O3 0.85 1.94 2.765(3) 164.9 2_646 yes
O2W H2WB O1A 0.85 1.96 2.811(6) 178.1 1_546 yes
O2W H2WB O1B 0.85 2.07 2.876(6) 158.7 1_546 yes
O3W H3WA O4W 0.85 2.40 2.864(3) 114.7 2_656 yes
O3W H3WB O4 0.84 1.90 2.736(5) 170.3 . yes
O4W H4WA O5 0.85 1.84 2.669(4) 165.4 2_646 yes
O4W H4WB O3W 0.85 2.02 2.864(3) 173.3 . yes
N1 H1BF O4 0.89 1.81 2.689(5) 167.3 . yes
N1 H1BG O2W 0.89 2.39 3.054(5) 131.4 . yes
N1 H1BH O1W 0.89 2.06 2.881(6) 152.1 2_656 yes
N1 H1AD O4W 0.89 2.21 2.962(5) 142.6 2_656 yes

loop_
_geom_torsion_atom_site_label_1
_geom_torsion_atom_site_label_2
_geom_torsion_atom_site_label_3
_geom_torsion_atom_site_label_4
_geom_torsion
_geom_torsion_site_symmetry_1
_geom_torsion_site_symmetry_2
_geom_torsion_site_symmetry_3
_geom_torsion_site_symmetry_4
O1A C3A C4A C5 174.9(6) . . . .
C2A C3A C4A C5 55.9(10) . . . .
C2A C1 C10 C5 -47.9(6) . . . .
C2A C1 C10 C9 72.0(6) . . . .
C2A C1 C10 C19 -166.0(6) . . . .
C3A C2A C1 C10 57.0(9) . . . .
C3A C4A C5 C6 178.1(5) . . . .
C3A C4A C5 C10 -48.8(9) . . . .
C4A C5 C6 C7 82.4(6) . . . .
C4A C5 C10 C1 41.7(6) . . . .
C4A C5 C10 C9 -80.3(6) . . . .
C4A C5 C10 C19 157.8(5) . . . .
O1B C3B C4B C5 178.7(6) . . . .
C2B C3B C4B C5 55.7(10) . . . .
C2B C1 C10 C5 -58.0(5) . . . .
C2B C1 C10 C9 61.8(5) . . . .
C2B C1 C10 C19 -176.1(5) . . . .
C3B C2B C1 C10 59.2(9) . . . .
C3B C4B C5 C6 -179.7(6) . . . .
C3B C4B C5 C10 -57.3(7) . . . .
C4B C5 C6 C7 69.2(5) . . . .
C4B C5 C10 C1 56.7(5) . . . .
C4B C5 C10 C9 -65.3(5) . . . .
C4B C5 C10 C19 172.8(4) . . . .
O2 C7 C8 C9 71.1(3) . . . .
O2 C7 C8 C14 -53.3(4) . . . .
O3 C12 C13 C14 -62.2(3) . . . .
O3 C12 C13 C17 49.1(4) . . . .
O3 C12 C13 C18 175.7(2) . . . .
C1 C2A C3A O1A -179.1(6) . . . .
C1 C2A C3A C4A -58.1(10) . . . .
C1 C2B C3B O1B -179.3(6) . . . .
C1 C2B C3B C4B -56.7(10) . . . .
C5 C6 C7 O2 -71.2(4) . . . .
C5 C6 C7 C8 50.5(4) . . . .
C6 C5 C10 C1 176.5(3) . . . .
C6 C5 C10 C9 54.5(4) . . . .
C6 C5 C10 C19 -67.4(4) . . . .
C6 C7 C8 C9 -52.3(3) . . . .
C6 C7 C8 C14 -176.7(3) . . . .
C7 C8 C9 C10 58.0(3) . . . .
C7 C8 C9 C11 -174.5(2) . . . .
C7 C8 C14 C13 -178.2(3) . . . .
C7 C8 C14 C15 -55.0(4) . . . .
C8 C9 C10 C1 -178.2(3) . . . .
C8 C9 C10 C5 -58.3(3) . . . .
C8 C9 C10 C19 62.6(4) . . . .
C8 C9 C11 C12 50.1(3) . . . .
C8 C14 C15 C16 -160.4(3) . . . .
C9 C8 C14 C13 57.1(3) . . . .
C9 C8 C14 C15 -179.7(3) . . . .
C9 C11 C12 O3 67.3(3) . . . .
C9 C11 C12 C13 -55.1(3) . . . .
C10 C5 C6 C7 -52.4(4) . . . .
C10 C9 C11 C12 176.8(3) . . . .
C11 C9 C10 C1 55.3(4) . . . .
C11 C9 C10 C5 175.3(3) . . . .
C11 C9 C10 C19 -63.8(4) . . . .
C11 C12 C13 C14 56.8(3) . . . .
C11 C12 C13 C17 168.1(3) . . . .
C11 C12 C13 C18 -65.2(3) . . . .
C12 C13 C14 C8 -60.3(3) . . . .
C12 C13 C14 C15 169.4(2) . . . .
C12 C13 C17 C16 -156.7(3) . . . .
C12 C13 C17 C20 79.5(4) . . . .
C13 C14 C15 C16 -32.3(3) . . . .
C13 C17 C20 C21 -63.9(4) . . . .
C13 C17 C20 C22 170.8(3) . . . .
C14 C8 C9 C10 -176.7(3) . . . .
C14 C8 C9 C11 -49.3(3) . . . .
C14 C13 C17 C16 -41.5(3) . . . .
C14 C13 C17 C20 -165.4(3) . . . .
C14 C15 C16 C17 5.6(4) . . . .
C15 C16 C17 C13 22.8(3) . . . .
C15 C16 C17 C20 150.8(3) . . . .
C16 C17 C20 C21 176.7(3) . . . .
C16 C17 C20 C22 51.4(4) . . . .
C17 C13 C14 C8 176.6(3) . . . .
C17 C13 C14 C15 46.3(3) . . . .
C17 C20 C22 C23 59.3(4) . . . .
C18 C13 C14 C8 59.6(4) . . . .
C18 C13 C14 C15 -70.7(3) . . . .
C18 C13 C17 C16 77.2(3) . . . .
C18 C13 C17 C20 -46.7(4) . . . .
C20 C22 C23 C24 -172.5(3) . . . .
C21 C20 C22 C23 -67.9(4) . . . .
C22 C23 C24 O4 66.9(5) . . . .
C22 C23 C24 O5 -111.3(4) . . . .
N1 C1D C2D C3D 173.1(5) . . . .
N1 C1D C8D C7D -171.3(6) . . . .
N1 C1D C9D C5D 180.0(5) . . . .
N1 C1C C2C C3C 179.0(6) . . . .
N1 C1C C8C C7C 173.9(6) . . . .
N1 C1C C9C C5C -172.4(7) . . . .
C1D C2D C3D C4D -58.8(7) . . . .
C1D C2D C3D C10D 60.4(8) . . . .
C2D C1D C8D C7D 64.3(7) . . . .
C2D C1D C9D C5D -60.7(7) . . . .
C2D C3D C4D C5D 59.0(8) . . . .
C2D C3D C10D C7D -59.2(8) . . . .
C3D C4D C5D C6D 59.6(8) . . . .
C3D C4D C5D C9D -58.5(8) . . . .
C4D C3D C10D C7D 60.4(7) . . . .
C4D C5D C6D C7D -57.7(8) . . . .
C4D C5D C9D C1D 58.2(8) . . . .
C5D C6D C7D C8D -59.4(8) . . . .
C5D C6D C7D C10D 60.7(8) . . . .
C6D C5D C9D C1D -59.4(8) . . . .
C6D C7D C8D C1D 56.6(8) . . . .
C6D C7D C10D C3D -61.4(7) . . . .
C8D C1D C2D C3D -62.1(7) . . . .
C8D C1D C9D C5D 58.6(8) . . . .
C8D C7D C10D C3D 60.2(7) . . . .
C9D C1D C2D C3D 60.6(7) . . . .
C9D C1D C8D C7D -56.5(8) . . . .
C9D C5D C6D C7D 60.2(8) . . . .
C10D C3D C4D C5D -60.8(8) . . . .
C10D C7D C8D C1D -64.3(8) . . . .
C1C C2C C3C C4C -62.9(10) . . . .
C1C C2C C3C C10C 58.7(9) . . . .
C2C C1C C8C C7C 58.4(9) . . . .
C2C C1C C9C C5C -62.8(9) . . . .
C2C C3C C4C C5C 61.8(10) . . . .
C2C C3C C10C C7C -63.3(9) . . . .
C3C C4C C5C C6C 60.0(9) . . . .
C3C C4C C5C C9C -59.6(9) . . . .
C4C C3C C10C C7C 56.8(9) . . . .
C4C C5C C6C C7C -58.8(9) . . . .
C4C C5C C9C C1C 59.9(10) . . . .
C5C C6C C7C C8C -61.3(9) . . . .
C5C C6C C7C C10C 59.7(9) . . . .
C6C C5C C9C C1C -59.7(10) . . . .
C6C C7C C8C C1C 62.9(9) . . . .
C6C C7C C10C C3C -58.4(9) . . . .
C8C C1C C2C C3C -57.5(9) . . . .
C8C C1C C9C C5C 60.1(10) . . . .
C8C C7C C10C C3C 63.2(9) . . . .
C9C C1C C2C C3C 63.5(9) . . . .
C9C C1C C8C C7C -61.4(9) . . . .
C9C C5C C6C C7C 59.7(9) . . . .
C10C C3C C4C C5C -58.7(9) . . . .
C10C C7C C8C C1C -60.2(9) . . . .

loop_
_twin_individual_id
_twin_individual_mass_fraction_refined
1 0.8(3)
2 0.2(3)

_cod_database_fobs_code 4519427
